data_4107789
loop_
_publ_author_name
'Donald J. Darensbourg'
'Adriana I. Moncada'
'Wonsook Choi'
'Joseph H. Reibenspies'

_publ_section_title
;
 Mechanistic Studies of the Copolymerization Reaction of Oxetane and
 Carbon Dioxide to Provide Aliphatic Polycarbonates Catalyzed by
 (Salen)CrX Complexes
;
_journal_name_full 'Journal of the American Chemical Society'
_journal_page_first 6523
_journal_page_last 6533
_journal_paper_doi 10.1021/ja800302c
_journal_volume 130
_journal_year 2008
_chemical_formula_sum 'C80 H110 Cl Cr2 N4 O6'
_chemical_formula_weight 1363.17
_chemical_name_systematic
;                                                                              
 ?                                                                             
;
_space_group_IT_number 2
_symmetry_cell_setting triclinic
_symmetry_space_group_name_Hall '-P 1'
_symmetry_space_group_name_H-M 'P -1'
_atom_sites_solution_hydrogens geom
_atom_sites_solution_primary direct
_atom_sites_solution_secondary difmap
_audit_creation_method SHELXL-97
_cell_angle_alpha 102.839(5)
_cell_angle_beta 95.784(5)
_cell_angle_gamma 100.245(5)
_cell_formula_units_Z 2
_cell_length_a 12.266(5)
_cell_length_b 14.702(5)
_cell_length_c 21.630(5)
_cell_measurement_temperature 120(2)
_cell_volume 3702(2)
_computing_cell_refinement 'Bruker APEXII'
_computing_data_collection 'Bruker APEXII'
_computing_data_reduction 'Bruker SHELXTL'
_computing_molecular_graphics 'Bruker SHELXTL'
_computing_publication_material 'Bruker SHELXTL'
_computing_structure_refinement 'SHELXL-97 (Sheldrick, 1997)'
_computing_structure_solution 'SHELXS-97 (Sheldrick, 1990)'
_diffrn_ambient_temperature 120(2)
_diffrn_measured_fraction_theta_full 0.723
_diffrn_measured_fraction_theta_max 0.723
_diffrn_measurement_device_type 'CCD area detector'
_diffrn_measurement_method 'phi and omega scans'
_diffrn_radiation_monochromator graphite
_diffrn_radiation_source 'fine-focus sealed tube'
_diffrn_radiation_type MoK\a
_diffrn_radiation_wavelength 0.71073
_diffrn_reflns_av_R_equivalents 0.0000
_diffrn_reflns_av_sigmaI/netI 0.1448
_diffrn_reflns_limit_h_max 14
_diffrn_reflns_limit_h_min -14
_diffrn_reflns_limit_k_max 17
_diffrn_reflns_limit_k_min -17
_diffrn_reflns_limit_l_max 25
_diffrn_reflns_limit_l_min 0
_diffrn_reflns_number 10087
_diffrn_reflns_theta_full 25.00
_diffrn_reflns_theta_max 25.00
_diffrn_reflns_theta_min 2.41
_exptl_absorpt_coefficient_mu 0.384
_exptl_absorpt_correction_T_max 0.9627
_exptl_absorpt_correction_T_min 0.9272
_exptl_absorpt_correction_type multi-scan
_exptl_absorpt_process_details sadabs
_exptl_crystal_colour colorless
_exptl_crystal_density_diffrn 1.223
_exptl_crystal_description plate
_exptl_crystal_F_000 1462
_exptl_crystal_size_max 0.20
_exptl_crystal_size_mid 0.20
_exptl_crystal_size_min 0.10
_refine_diff_density_max 0.440
_refine_diff_density_min -0.428
_refine_diff_density_rms 0.084
_refine_ls_extinction_method none
_refine_ls_goodness_of_fit_ref 1.029
_refine_ls_hydrogen_treatment constr
_refine_ls_matrix_type full
_refine_ls_number_parameters 856
_refine_ls_number_reflns 10392
_refine_ls_number_restraints 51
_refine_ls_restrained_S_all 1.029
_refine_ls_R_factor_all 0.1239
_refine_ls_R_factor_gt 0.0755
_refine_ls_shift/su_max 0.000
_refine_ls_shift/su_mean 0.000
_refine_ls_structure_factor_coef Fsqd
_refine_ls_weighting_details 'calc w=1/[\s^2^(Fo^2^)+(0.1200P)^2^+0.0000P] where P=(Fo^2^+2Fc^2^)/3'
_refine_ls_weighting_scheme calc
_refine_ls_wR_factor_gt 0.1995
_refine_ls_wR_factor_ref 0.2321
_reflns_number_gt 6044
_reflns_number_total 10392
_reflns_threshold_expression >2sigma(I)
_cod_data_source_file ja800302c-file003.cif
_cod_data_source_block dd
_cod_database_code 4107789

loop_
_symmetry_equiv_pos_as_xyz
'x, y, z'
'-x, -y, -z'

loop_
_atom_site_label
_atom_site_type_symbol
_atom_site_fract_x
_atom_site_fract_y
_atom_site_fract_z
_atom_site_U_iso_or_equiv
_atom_site_adp_type
_atom_site_occupancy
_atom_site_symmetry_multiplicity
_atom_site_calc_flag
_atom_site_refinement_flags
_atom_site_disorder_assembly
_atom_site_disorder_group
O1_1 O -0.5540(7) 0.3821(7) 0.7766(5) 0.030(3) Uani 0.88(3) 1 d PDU A 1
C1_1 C -0.6263(14) 0.3122(8) 0.7233(6) 0.034(3) Uani 0.88(3) 1 d PDU A 1
H1A_1 H -0.6396 0.2472 0.7305 0.041 Uiso 0.88(3) 1 d PR A 1
H1B_1 H -0.6024 0.3117 0.6809 0.041 Uiso 0.88(3) 1 d PR A 1
C2_1 C -0.7240(10) 0.3616(10) 0.7365(7) 0.034(3) Uani 0.88(3) 1 d PDU A 1
H2A_1 H -0.7858 0.3248 0.7526 0.041 Uiso 0.88(3) 1 d PR A 1
H2B_1 H -0.7527 0.3852 0.6999 0.041 Uiso 0.88(3) 1 d PR A 1
C3_1 C -0.6446(9) 0.4355(10) 0.7885(7) 0.032(3) Uani 0.88(3) 1 d PDU A 1
H3A_1 H -0.6285 0.4986 0.7785 0.039 Uiso 0.88(3) 1 d PR A 1
H3B_1 H -0.6666 0.4411 0.8318 0.039 Uiso 0.88(3) 1 d PR A 1
O1_2 O -0.575(6) 0.377(6) 0.760(5) 0.06(2) Uiso 0.12(3) 1 d PDU A 2
C1_2 C -0.680(10) 0.311(5) 0.730(5) 0.06(2) Uiso 0.12(3) 1 d PDU A 2
H1C_2 H -0.6951 0.2412 0.7247 0.067 Uiso 0.12(3) 1 d PR A 2
H1D_2 H -0.6658 0.3263 0.6887 0.067 Uiso 0.12(3) 1 d PR A 2
C2_2 C -0.744(5) 0.392(8) 0.746(6) 0.06(2) Uiso 0.12(3) 1 d PDU A 2
H2C_2 H -0.8021 0.4045 0.7158 0.067 Uiso 0.12(3) 1 d PR A 2
H2D_2 H -0.7701 0.3733 0.7839 0.067 Uiso 0.12(3) 1 d PR A 2
C3_2 C -0.632(7) 0.459(5) 0.764(6) 0.06(2) Uiso 0.12(3) 1 d PDU A 2
H3C_2 H -0.6219 0.4849 0.7257 0.067 Uiso 0.12(3) 1 d PR A 2
H3D_2 H -0.6205 0.5133 0.8017 0.067 Uiso 0.12(3) 1 d PR A 2
Cl1 Cl 0.1284(2) 0.50749(18) 0.87026(13) 0.0359(7) Uani 1 1 d . . .
O1 O -0.2220(5) 0.4698(4) 0.7925(3) 0.0327(17) Uani 1 1 d . A .
Cr1A Cr -0.06165(13) 0.48847(10) 0.83151(8) 0.0260(4) Uani 1 1 d . . .
O1A O -0.0283(5) 0.5021(4) 0.7494(3) 0.0271(17) Uani 1 1 d . . .
O2A O -0.0617(5) 0.6215(4) 0.8650(3) 0.0266(16) Uani 1 1 d . . .
N1A N -0.0696(6) 0.3462(5) 0.8054(4) 0.029(2) Uani 1 1 d . . .
N2A N -0.1022(6) 0.4578(5) 0.9113(4) 0.027(2) Uani 1 1 d . . .
C1A C -0.0175(9) 0.3426(7) 0.6999(5) 0.034(3) Uani 1 1 d . . .
C2A C 0.0008(8) 0.4424(7) 0.7024(5) 0.028(3) Uani 1 1 d . . .
C3A C 0.0495(8) 0.4749(7) 0.6526(5) 0.032(3) Uani 1 1 d . . .
C4A C 0.0727(8) 0.4082(7) 0.6017(5) 0.036(3) Uani 1 1 d . . .
H4AA H 0.1000 0.4299 0.5669 0.044 Uiso 1 1 calc R . .
C5A C 0.0576(9) 0.3084(8) 0.5991(5) 0.041(3) Uani 1 1 d . . .
C6A C 0.0083(8) 0.2779(7) 0.6466(5) 0.034(3) Uani 1 1 d . . .
H6AA H -0.0094 0.2115 0.6441 0.041 Uiso 1 1 calc R . .
C7A C 0.0696(8) 0.5782(7) 0.6511(5) 0.036(3) Uani 1 1 d . . .
C8A C -0.0435(9) 0.6132(7) 0.6511(6) 0.044(3) Uani 1 1 d . . .
H8AA H -0.0955 0.5763 0.6127 0.067 Uiso 1 1 calc R . .
H8AB H -0.0299 0.6809 0.6510 0.067 Uiso 1 1 calc R . .
H8AC H -0.0760 0.6043 0.6894 0.067 Uiso 1 1 calc R . .
C9A C 0.1497(9) 0.6389(7) 0.7147(6) 0.048(3) Uani 1 1 d . . .
H9AA H 0.2212 0.6178 0.7166 0.073 Uiso 1 1 calc R . .
H9AB H 0.1144 0.6297 0.7521 0.073 Uiso 1 1 calc R . .
H9AC H 0.1631 0.7066 0.7145 0.073 Uiso 1 1 calc R . .
C10A C 0.1221(9) 0.6005(7) 0.5957(6) 0.045(3) Uani 1 1 d . . .
H10A H 0.0751 0.5629 0.5556 0.067 Uiso 1 1 calc R . .
H10B H 0.1964 0.5846 0.5973 0.067 Uiso 1 1 calc R . .
H10C H 0.1293 0.6686 0.5976 0.067 Uiso 1 1 calc R . .
C11A C 0.0945(11) 0.2441(8) 0.5427(5) 0.049(3) Uani 1 1 d . . .
C12A C 0.2152(14) 0.2774(14) 0.5400(10) 0.201(13) Uani 1 1 d . . .
H12A H 0.2596 0.2770 0.5802 0.302 Uiso 1 1 calc R . .
H12B H 0.2278 0.3422 0.5338 0.302 Uiso 1 1 calc R . .
H12C H 0.2379 0.2347 0.5042 0.302 Uiso 1 1 calc R . .
C13A C 0.0363(17) 0.2457(14) 0.4818(7) 0.179(11) Uani 1 1 d . . .
H13A H -0.0446 0.2260 0.4811 0.268 Uiso 1 1 calc R . .
H13B H 0.0606 0.2017 0.4474 0.268 Uiso 1 1 calc R . .
H13C H 0.0533 0.3104 0.4754 0.268 Uiso 1 1 calc R . .
C14A C 0.075(2) 0.1442(12) 0.5482(10) 0.243(17) Uani 1 1 d . . .
H14A H -0.0047 0.1208 0.5481 0.364 Uiso 1 1 calc R . .
H14B H 0.1175 0.1410 0.5884 0.364 Uiso 1 1 calc R . .
H14C H 0.1004 0.1045 0.5119 0.364 Uiso 1 1 calc R . .
C15A C -0.0524(8) 0.3020(7) 0.7490(5) 0.034(3) Uani 1 1 d . . .
H15A H -0.0650 0.2344 0.7404 0.041 Uiso 1 1 calc R . .
C16A C -0.0926(8) 0.3024(7) 0.8550(5) 0.030(3) Uani 1 1 d . . .
C17A C -0.1041(8) 0.3612(6) 0.9137(5) 0.026(2) Uani 1 1 d . . .
C18A C -0.1208(8) 0.3235(7) 0.9666(5) 0.034(3) Uani 1 1 d . . .
H18A H -0.1264 0.3640 1.0065 0.041 Uiso 1 1 calc R . .
C19A C -0.1293(8) 0.2275(7) 0.9606(5) 0.033(3) Uani 1 1 d . . .
H19A H -0.1415 0.2015 0.9964 0.040 Uiso 1 1 calc R . .
C20A C -0.1201(9) 0.1675(7) 0.9019(5) 0.042(3) Uani 1 1 d . . .
H20A H -0.1272 0.1009 0.8978 0.051 Uiso 1 1 calc R . .
C21A C -0.1011(8) 0.2042(7) 0.8514(5) 0.034(3) Uani 1 1 d . . .
H21A H -0.0932 0.1630 0.8123 0.041 Uiso 1 1 calc R . .
C22A C -0.1251(7) 0.5201(6) 0.9623(5) 0.024(2) Uani 1 1 d . . .
H22A H -0.1379 0.4978 0.9995 0.029 Uiso 1 1 calc R . .
C23A C -0.1312(8) 0.6166(7) 0.9641(5) 0.027(2) Uani 1 1 d . . .
C24A C -0.1025(8) 0.6618(7) 0.9149(5) 0.032(3) Uani 1 1 d . . .
C25A C -0.1165(8) 0.7590(7) 0.9216(5) 0.025(2) Uani 1 1 d . . .
C26A C -0.1569(8) 0.7992(6) 0.9758(5) 0.031(3) Uani 1 1 d . . .
H26A H -0.1675 0.8627 0.9801 0.037 Uiso 1 1 calc R . .
C27A C -0.1838(8) 0.7567(7) 1.0249(5) 0.034(3) Uani 1 1 d . . .
C28A C -0.1680(8) 0.6664(7) 1.0204(5) 0.033(3) Uani 1 1 d . . .
H28A H -0.1812 0.6365 1.0543 0.040 Uiso 1 1 calc R . .
C29A C -0.0841(9) 0.8108(6) 0.8714(5) 0.034(3) Uani 1 1 d . . .
C30A C -0.1514(9) 0.7600(7) 0.8040(5) 0.041(3) Uani 1 1 d . . .
H30A H -0.1411 0.6940 0.7922 0.061 Uiso 1 1 calc R . .
H30B H -0.1245 0.7937 0.7724 0.061 Uiso 1 1 calc R . .
H30C H -0.2311 0.7601 0.8049 0.061 Uiso 1 1 calc R . .
C31A C 0.0414(8) 0.8218(7) 0.8678(5) 0.040(3) Uani 1 1 d . . .
H31A H 0.0616 0.7592 0.8614 0.060 Uiso 1 1 calc R . .
H31B H 0.0839 0.8639 0.9078 0.060 Uiso 1 1 calc R . .
H31C H 0.0591 0.8494 0.8318 0.060 Uiso 1 1 calc R . .
C32A C -0.1090(9) 0.9106(6) 0.8858(5) 0.038(3) Uani 1 1 d . . .
H32A H -0.1887 0.9064 0.8894 0.058 Uiso 1 1 calc R . .
H32B H -0.0906 0.9409 0.8511 0.058 Uiso 1 1 calc R . .
H32C H -0.0638 0.9487 0.9263 0.058 Uiso 1 1 calc R . .
C33A C -0.2282(9) 0.8094(7) 1.0832(5) 0.034(3) Uani 1 1 d . . .
C34A C -0.1536(10) 0.9060(8) 1.1137(7) 0.076(5) Uani 1 1 d . . .
H34A H -0.1389 0.9407 1.0807 0.113 Uiso 1 1 calc R . .
H34B H -0.0826 0.8975 1.1345 0.113 Uiso 1 1 calc R . .
H34C H -0.1909 0.9422 1.1458 0.113 Uiso 1 1 calc R . .
C35A C -0.2393(15) 0.7572(9) 1.1347(7) 0.107(6) Uani 1 1 d . . .
H35A H -0.2879 0.6942 1.1169 0.160 Uiso 1 1 calc R . .
H35B H -0.2720 0.7933 1.1692 0.160 Uiso 1 1 calc R . .
H35C H -0.1652 0.7496 1.1517 0.160 Uiso 1 1 calc R . .
C36A C -0.3409(10) 0.8300(10) 1.0606(7) 0.085(5) Uani 1 1 d . . .
H36A H -0.3325 0.8652 1.0272 0.128 Uiso 1 1 calc R . .
H36B H -0.3677 0.8684 1.0968 0.128 Uiso 1 1 calc R . .
H36C H -0.3952 0.7698 1.0431 0.128 Uiso 1 1 calc R . .
Cr1B Cr -0.38367(14) 0.42672(11) 0.78433(8) 0.0310(4) Uani 1 1 d . . .
O1B O -0.3887(5) 0.3400(5) 0.7042(3) 0.0340(18) Uani 1 1 d . A .
O2B O -0.4057(5) 0.5296(4) 0.7478(3) 0.0315(17) Uani 1 1 d . A .
N2B N -0.3722(6) 0.3247(6) 0.8298(4) 0.031(2) Uani 1 1 d . A .
N3B N -0.3904(6) 0.5025(6) 0.8732(4) 0.031(2) Uani 1 1 d . A .
C1B C -0.3421(8) 0.2071(7) 0.7392(5) 0.034(3) Uani 1 1 d . A .
C2B C -0.3536(8) 0.2580(7) 0.6910(5) 0.030(3) Uani 1 1 d . . .
C3B C -0.3358(8) 0.2197(7) 0.6271(5) 0.036(3) Uani 1 1 d . A .
C4B C -0.3029(9) 0.1313(8) 0.6164(6) 0.045(3) Uani 1 1 d . . .
H4BA H -0.2869 0.1055 0.5748 0.054 Uiso 1 1 calc R A .
C5B C -0.2917(9) 0.0782(7) 0.6623(6) 0.040(3) Uani 1 1 d . A .
C6B C -0.3112(8) 0.1167(8) 0.7213(6) 0.043(3) Uani 1 1 d . . .
H6BA H -0.3041 0.0819 0.7530 0.052 Uiso 1 1 calc R A .
C7B C -0.3472(9) 0.2720(7) 0.5743(5) 0.040(3) Uani 1 1 d . . .
C8B C -0.2649(9) 0.3665(7) 0.5940(6) 0.052(3) Uani 1 1 d . A .
H8BA H -0.2794 0.4036 0.6348 0.078 Uiso 1 1 calc R . .
H8BB H -0.2734 0.4019 0.5610 0.078 Uiso 1 1 calc R . .
H8BC H -0.1884 0.3554 0.5990 0.078 Uiso 1 1 calc R . .
C9B C -0.4705(9) 0.2830(8) 0.5629(5) 0.050(3) Uani 1 1 d . A .
H9BA H -0.4894 0.3202 0.6024 0.076 Uiso 1 1 calc R . .
H9BB H -0.5201 0.2199 0.5504 0.076 Uiso 1 1 calc R . .
H9BC H -0.4798 0.3161 0.5286 0.076 Uiso 1 1 calc R . .
C10B C -0.3200(9) 0.2151(7) 0.5104(5) 0.046(3) Uani 1 1 d . A .
H10D H -0.2416 0.2090 0.5158 0.070 Uiso 1 1 calc R . .
H10E H -0.3325 0.2489 0.4769 0.070 Uiso 1 1 calc R . .
H10F H -0.3688 0.1516 0.4980 0.070 Uiso 1 1 calc R . .
C11B C -0.2595(10) -0.0195(8) 0.6424(5) 0.045(3) Uani 1 1 d . . .
C12B C -0.1426(10) -0.0038(9) 0.6199(7) 0.080(5) Uani 1 1 d . A .
H12D H -0.0870 0.0372 0.6555 0.120 Uiso 1 1 calc R . .
H12E H -0.1459 0.0268 0.5841 0.120 Uiso 1 1 calc R . .
H12F H -0.1211 -0.0654 0.6061 0.120 Uiso 1 1 calc R . .
C13B C -0.3459(11) -0.0843(8) 0.5880(6) 0.074(4) Uani 1 1 d . A .
H13D H -0.4195 -0.0933 0.6023 0.112 Uiso 1 1 calc R . .
H13E H -0.3247 -0.1463 0.5751 0.112 Uiso 1 1 calc R . .
H13F H -0.3493 -0.0552 0.5514 0.112 Uiso 1 1 calc R . .
C14B C -0.2514(11) -0.0658(8) 0.6970(6) 0.064(4) Uani 1 1 d . A .
H14D H -0.3250 -0.0786 0.7109 0.096 Uiso 1 1 calc R . .
H14E H -0.1974 -0.0234 0.7326 0.096 Uiso 1 1 calc R . .
H14F H -0.2266 -0.1260 0.6832 0.096 Uiso 1 1 calc R . .
C15B C -0.3563(8) 0.2395(7) 0.8020(5) 0.035(3) Uani 1 1 d . . .
H15B H -0.3543 0.1958 0.8284 0.042 Uiso 1 1 calc R A .
C16B C -0.3819(7) 0.3532(7) 0.8966(5) 0.025(2) Uani 1 1 d . . .
C17B C -0.3844(8) 0.4483(7) 0.9198(5) 0.034(3) Uani 1 1 d . A .
C18B C -0.3850(8) 0.4846(8) 0.9845(5) 0.034(3) Uani 1 1 d . . .
H18B H -0.3893 0.5494 1.0001 0.040 Uiso 1 1 calc R A .
C19B C -0.3794(8) 0.4261(8) 1.0268(6) 0.043(3) Uani 1 1 d . A .
H19B H -0.3750 0.4514 1.0716 0.052 Uiso 1 1 calc R . .
C20B C -0.3804(8) 0.3312(8) 1.0028(6) 0.043(3) Uani 1 1 d . . .
H20B H -0.3816 0.2899 1.0309 0.051 Uiso 1 1 calc R A .
C21B C -0.3798(8) 0.2954(8) 0.9389(6) 0.042(3) Uani 1 1 d . A .
H21B H -0.3778 0.2301 0.9234 0.050 Uiso 1 1 calc R . .
C22B C -0.3987(8) 0.5933(7) 0.8865(6) 0.037(3) Uani 1 1 d . . .
H22B H -0.3875 0.6258 0.9305 0.044 Uiso 1 1 calc R A .
C23B C -0.4226(8) 0.6462(7) 0.8419(5) 0.029(2) Uani 1 1 d . A .
C24B C -0.4292(8) 0.6114(7) 0.7748(5) 0.031(3) Uani 1 1 d . . .
C25B C -0.4675(8) 0.6674(7) 0.7335(5) 0.032(3) Uani 1 1 d . A .
C26B C -0.4923(9) 0.7536(7) 0.7633(6) 0.041(3) Uani 1 1 d . . .
H26B H -0.5173 0.7911 0.7364 0.049 Uiso 1 1 calc R A .
C27B C -0.4836(8) 0.7897(7) 0.8289(5) 0.032(2) Uani 1 1 d . A .
C28B C -0.4449(8) 0.7345(7) 0.8677(6) 0.039(3) Uani 1 1 d . . .
H28B H -0.4335 0.7583 0.9129 0.047 Uiso 1 1 calc R A .
C29B C -0.4801(9) 0.6309(7) 0.6609(5) 0.036(3) Uani 1 1 d . . .
C30B C -0.5624(10) 0.5290(8) 0.6369(6) 0.054(4) Uani 1 1 d . A .
H30D H -0.6353 0.5331 0.6509 0.081 Uiso 1 1 calc R . .
H30E H -0.5306 0.4824 0.6550 0.081 Uiso 1 1 calc R . .
H30F H -0.5719 0.5091 0.5900 0.081 Uiso 1 1 calc R . .
C31B C -0.3664(9) 0.6237(8) 0.6412(5) 0.054(3) Uani 1 1 d . A .
H31D H -0.3154 0.6860 0.6565 0.081 Uiso 1 1 calc R . .
H31E H -0.3739 0.6036 0.5944 0.081 Uiso 1 1 calc R . .
H31F H -0.3365 0.5767 0.6599 0.081 Uiso 1 1 calc R . .
C32B C -0.5270(10) 0.6986(8) 0.6256(6) 0.061(4) Uani 1 1 d . A .
H32D H -0.4803 0.7628 0.6410 0.092 Uiso 1 1 calc R . .
H32E H -0.6039 0.7003 0.6338 0.092 Uiso 1 1 calc R . .
H32F H -0.5269 0.6759 0.5794 0.092 Uiso 1 1 calc R . .
C33B C -0.5160(10) 0.8869(8) 0.8560(6) 0.050(3) Uani 1 1 d . . .
C34B C -0.4595(12) 0.9620(8) 0.8265(7) 0.084(5) Uani 1 1 d . A .
H34D H -0.4786 1.0231 0.8454 0.125 Uiso 1 1 calc R . .
H34E H -0.4848 0.9442 0.7802 0.125 Uiso 1 1 calc R . .
H34F H -0.3782 0.9678 0.8346 0.125 Uiso 1 1 calc R . .
C35B C -0.6404(11) 0.8701(9) 0.8408(9) 0.113(7) Uani 1 1 d . A .
H35D H -0.6656 0.9289 0.8582 0.169 Uiso 1 1 calc R . .
H35E H -0.6747 0.8197 0.8601 0.169 Uiso 1 1 calc R . .
H35F H -0.6626 0.8504 0.7943 0.169 Uiso 1 1 calc R . .
C36B C -0.4869(15) 0.9198(10) 0.9285(6) 0.109(6) Uani 1 1 d . A .
H36D H -0.5074 0.9816 0.9434 0.163 Uiso 1 1 calc R . .
H36E H -0.4063 0.9261 0.9408 0.163 Uiso 1 1 calc R . .
H36F H -0.5283 0.8729 0.9481 0.163 Uiso 1 1 calc R . .
C1P C 0.1003(16) -0.0765(13) 0.7064(9) 0.126(7) Uani 1 1 d D . .
H1P1 H 0.0425 -0.1319 0.6830 0.189 Uiso 1 1 calc R . .
H1P2 H 0.0675 -0.0197 0.7147 0.189 Uiso 1 1 calc R . .
H1P3 H 0.1303 -0.0875 0.7472 0.189 Uiso 1 1 calc R . .
C2P C 0.1885(16) -0.063(2) 0.6690(12) 0.223(15) Uani 1 1 d D . .
H2P1 H 0.2117 -0.1246 0.6568 0.268 Uiso 1 1 calc R . .
H2P2 H 0.1545 -0.0508 0.6288 0.268 Uiso 1 1 calc R . .
C3P C 0.2842(17) 0.0049(17) 0.6902(10) 0.235(16) Uani 1 1 d D . .
H3P1 H 0.3135 -0.0008 0.7333 0.282 Uiso 1 1 calc R . .
H3P2 H 0.2629 0.0677 0.6962 0.282 Uiso 1 1 calc R . .
C4P C 0.3754(14) 0.0073(16) 0.6538(8) 0.147(9) Uani 1 1 d D . .
H4P1 H 0.4433 0.0476 0.6821 0.177 Uiso 1 1 calc R . .
H4P2 H 0.3894 -0.0581 0.6411 0.177 Uiso 1 1 calc R . .
C5P C 0.3615(15) 0.0413(11) 0.5984(9) 0.115(7) Uani 1 1 d D . .
H5P1 H 0.4283 0.0395 0.5771 0.173 Uiso 1 1 calc R . .
H5P2 H 0.3507 0.1071 0.6102 0.173 Uiso 1 1 calc R . .
H5P3 H 0.2958 0.0012 0.5691 0.173 Uiso 1 1 calc R . .

loop_
_atom_site_aniso_label
_atom_site_aniso_U_11
_atom_site_aniso_U_22
_atom_site_aniso_U_33
_atom_site_aniso_U_23
_atom_site_aniso_U_13
_atom_site_aniso_U_12
O1_1 0.029(4) 0.030(4) 0.029(5) 0.000(3) 0.000(3) 0.008(3)
C1_1 0.031(5) 0.036(5) 0.030(5) -0.001(4) -0.001(4) 0.007(4)
C2_1 0.030(5) 0.039(5) 0.029(5) 0.003(4) 0.000(4) 0.009(4)
C3_1 0.029(5) 0.035(5) 0.030(5) 0.002(4) 0.002(4) 0.008(3)
Cl1 0.0346(16) 0.0436(16) 0.0288(16) 0.0063(14) 0.0015(13) 0.0111(13)
O1 0.035(4) 0.033(4) 0.034(5) 0.013(3) 0.001(3) 0.011(3)
Cr1A 0.0331(10) 0.0233(9) 0.0215(10) 0.0021(8) 0.0017(8) 0.0110(7)
O1A 0.038(4) 0.024(4) 0.022(4) 0.005(3) 0.003(3) 0.017(3)
O2A 0.038(4) 0.030(4) 0.016(4) 0.010(3) 0.009(3) 0.011(3)
N1A 0.032(5) 0.035(5) 0.024(5) 0.008(4) 0.007(4) 0.016(4)
N2A 0.023(5) 0.025(5) 0.029(5) -0.004(4) 0.000(4) 0.011(4)
C1A 0.057(8) 0.031(6) 0.013(6) -0.003(5) 0.003(5) 0.016(6)
C2A 0.028(6) 0.041(7) 0.021(6) 0.012(5) -0.001(5) 0.019(5)
C3A 0.034(6) 0.038(6) 0.024(7) 0.010(5) 0.002(5) 0.006(5)
C4A 0.039(7) 0.042(7) 0.028(7) 0.001(6) 0.010(5) 0.014(6)
C5A 0.044(7) 0.051(8) 0.023(7) -0.010(6) -0.005(6) 0.028(6)
C6A 0.044(7) 0.029(6) 0.024(7) -0.006(5) -0.001(6) 0.009(5)
C7A 0.035(7) 0.033(6) 0.042(8) 0.009(6) 0.016(6) 0.009(5)
C8A 0.058(8) 0.038(7) 0.050(8) 0.029(6) 0.003(6) 0.022(6)
C9A 0.046(7) 0.031(7) 0.054(9) -0.003(6) -0.006(6) -0.006(6)
C10A 0.039(7) 0.037(7) 0.062(9) 0.015(6) 0.018(6) 0.009(6)
C11A 0.088(10) 0.046(7) 0.015(6) -0.009(6) 0.008(6) 0.039(7)
C12A 0.071(13) 0.20(2) 0.23(3) -0.158(19) 0.054(15) 0.004(13)
C13A 0.27(3) 0.25(2) 0.030(10) -0.042(12) -0.012(13) 0.20(2)
C14A 0.57(5) 0.087(14) 0.17(2) 0.049(14) 0.25(3) 0.18(2)
C15A 0.030(6) 0.033(6) 0.038(8) 0.003(6) 0.000(5) 0.008(5)
C16A 0.043(7) 0.024(6) 0.025(7) 0.009(5) 0.002(5) 0.011(5)
C17A 0.029(6) 0.020(5) 0.027(7) 0.002(5) 0.000(5) 0.008(5)
C18A 0.036(7) 0.036(7) 0.029(7) 0.003(6) -0.001(6) 0.014(5)
C19A 0.033(6) 0.026(6) 0.042(8) 0.013(6) 0.000(5) 0.008(5)
C20A 0.076(9) 0.027(6) 0.028(7) 0.000(5) -0.009(6) 0.041(6)
C21A 0.047(7) 0.023(6) 0.031(7) 0.003(5) -0.007(5) 0.015(5)
C22A 0.015(5) 0.026(6) 0.031(7) 0.010(5) 0.000(5) 0.002(4)
C23A 0.033(6) 0.023(6) 0.025(6) 0.002(5) -0.003(5) 0.016(5)
C24A 0.024(6) 0.034(6) 0.032(7) 0.004(6) -0.005(5) 0.006(5)
C25A 0.029(6) 0.024(6) 0.025(6) 0.005(5) 0.008(5) 0.008(5)
C26A 0.031(6) 0.011(5) 0.049(8) 0.004(5) 0.008(6) 0.003(5)
C27A 0.038(7) 0.024(6) 0.036(7) 0.003(5) 0.006(6) 0.004(5)
C28A 0.041(7) 0.034(6) 0.024(7) 0.006(5) 0.004(5) 0.009(5)
C29A 0.049(7) 0.019(6) 0.034(7) 0.002(5) 0.009(6) 0.015(5)
C30A 0.055(7) 0.034(6) 0.042(8) 0.021(6) 0.013(6) 0.015(6)
C31A 0.044(7) 0.023(6) 0.056(8) 0.015(6) 0.017(6) 0.003(5)
C32A 0.062(8) 0.028(6) 0.033(7) 0.012(5) 0.016(6) 0.020(6)
C33A 0.051(7) 0.036(6) 0.011(6) -0.004(5) 0.002(5) 0.015(6)
C34A 0.074(10) 0.053(8) 0.071(12) -0.037(8) 0.018(8) -0.001(7)
C35A 0.221(19) 0.065(9) 0.062(11) 0.015(9) 0.092(12) 0.063(11)
C36A 0.046(9) 0.113(12) 0.079(12) -0.024(10) 0.019(8) 0.027(9)
Cr1B 0.0346(10) 0.0328(10) 0.0257(10) 0.0034(9) 0.0036(9) 0.0126(8)
O1B 0.044(5) 0.031(4) 0.028(5) 0.007(3) 0.002(4) 0.012(4)
O2B 0.034(4) 0.030(4) 0.029(4) 0.000(3) 0.005(3) 0.009(3)
N2B 0.034(5) 0.032(5) 0.028(5) 0.005(5) 0.009(5) 0.011(4)
N3B 0.029(5) 0.034(5) 0.028(5) 0.005(4) 0.007(4) 0.009(4)
C1B 0.034(6) 0.032(6) 0.028(7) 0.001(6) -0.006(5) 0.003(5)
C2B 0.042(7) 0.023(6) 0.025(7) -0.002(5) 0.016(5) 0.007(5)
C3B 0.034(7) 0.031(7) 0.039(7) 0.007(6) -0.008(6) 0.009(5)
C4B 0.054(8) 0.039(7) 0.031(7) -0.011(6) -0.002(6) 0.014(6)
C5B 0.058(8) 0.030(6) 0.029(7) -0.002(6) 0.007(6) 0.018(6)
C6B 0.040(7) 0.038(7) 0.048(8) 0.014(6) -0.007(6) 0.002(6)
C7B 0.045(7) 0.037(7) 0.036(7) -0.001(6) 0.009(6) 0.013(6)
C8B 0.064(8) 0.040(8) 0.051(9) 0.018(6) 0.004(7) 0.006(7)
C9B 0.055(8) 0.077(9) 0.024(7) 0.012(6) -0.005(6) 0.033(7)
C10B 0.069(8) 0.045(7) 0.029(7) 0.005(6) 0.009(6) 0.025(6)
C11B 0.056(8) 0.041(7) 0.033(7) -0.003(6) 0.002(6) 0.015(6)
C12B 0.083(11) 0.053(9) 0.122(14) 0.027(9) 0.040(10) 0.039(8)
C13B 0.117(12) 0.041(8) 0.057(10) -0.011(7) 0.007(9) 0.026(8)
C14B 0.103(11) 0.046(8) 0.048(9) 0.005(7) 0.011(8) 0.038(8)
C15B 0.045(7) 0.027(6) 0.044(8) 0.020(6) 0.010(6) 0.022(5)
C16B 0.015(5) 0.038(6) 0.020(6) 0.011(5) -0.006(4) 0.000(5)
C17B 0.033(7) 0.037(7) 0.027(7) 0.004(6) -0.001(5) 0.004(5)
C18B 0.031(6) 0.043(7) 0.022(7) 0.003(6) -0.001(5) 0.004(5)
C19B 0.041(7) 0.051(8) 0.038(9) 0.015(7) 0.004(6) 0.008(6)
C20B 0.045(7) 0.052(8) 0.044(8) 0.026(7) 0.011(6) 0.021(6)
C21B 0.038(7) 0.047(7) 0.040(8) 0.003(7) 0.006(6) 0.018(6)
C22B 0.028(6) 0.028(6) 0.043(8) -0.010(6) 0.014(6) -0.001(5)
C23B 0.030(6) 0.036(6) 0.029(7) 0.021(6) 0.009(5) 0.009(5)
C24B 0.038(6) 0.033(6) 0.026(7) 0.010(5) 0.004(5) 0.012(5)
C25B 0.028(6) 0.037(7) 0.033(7) 0.013(6) 0.003(5) 0.006(5)
C26B 0.040(7) 0.040(7) 0.048(9) 0.010(6) 0.006(6) 0.020(6)
C27B 0.030(6) 0.029(6) 0.037(7) 0.004(6) 0.008(6) 0.010(5)
C28B 0.044(7) 0.030(6) 0.037(7) -0.006(6) 0.011(6) 0.005(5)
C29B 0.054(8) 0.037(7) 0.022(7) 0.010(5) 0.006(6) 0.019(6)
C30B 0.069(9) 0.053(8) 0.040(8) 0.011(7) -0.021(7) 0.029(7)
C31B 0.066(9) 0.080(9) 0.034(8) 0.036(7) 0.012(7) 0.034(7)
C32B 0.083(10) 0.052(8) 0.049(9) 0.007(7) -0.004(8) 0.028(7)
C33B 0.064(9) 0.042(7) 0.062(10) 0.020(7) 0.027(7) 0.036(7)
C34B 0.124(13) 0.031(7) 0.109(13) 0.009(8) 0.056(11) 0.039(8)
C35B 0.074(11) 0.073(10) 0.19(2) -0.003(12) 0.043(12) 0.052(9)
C36B 0.219(19) 0.075(10) 0.045(10) -0.011(8) 0.020(12) 0.097(12)
C1P 0.128(17) 0.139(17) 0.103(17) 0.040(14) -0.013(14) 0.014(14)
C2P 0.13(2) 0.33(4) 0.19(3) 0.12(3) 0.00(2) -0.07(2)
C3P 0.14(2) 0.27(3) 0.35(5) 0.19(3) 0.07(3) 0.00(2)
C4P 0.077(13) 0.24(3) 0.091(16) 0.012(17) 0.022(12) -0.026(15)
C5P 0.160(19) 0.079(12) 0.109(17) 0.019(12) 0.053(14) 0.016(12)

loop_
_atom_type_symbol
_atom_type_description
_atom_type_scat_dispersion_real
_atom_type_scat_dispersion_imag
_atom_type_scat_source
C C 0.0033 0.0016 'International Tables Vol C Tables 4.2.6.8 and 6.1.1.4'
H H 0.0000 0.0000 'International Tables Vol C Tables 4.2.6.8 and 6.1.1.4'
N N 0.0061 0.0033 'International Tables Vol C Tables 4.2.6.8 and 6.1.1.4'
O O 0.0106 0.0060 'International Tables Vol C Tables 4.2.6.8 and 6.1.1.4'
Cr Cr 0.3209 0.6236 'International Tables Vol C Tables 4.2.6.8 and 6.1.1.4'
Cl Cl 0.1484 0.1585 'International Tables Vol C Tables 4.2.6.8 and 6.1.1.4'

loop_
_geom_angle_atom_site_label_1
_geom_angle_atom_site_label_2
_geom_angle_atom_site_label_3
_geom_angle
C1_1 O1_1 C3_1 91.1(7)
C1_1 O1_1 Cr1B 126.4(9)
C3_1 O1_1 Cr1B 131.8(8)
O1_1 C1_1 C2_1 90.5(8)
C3_1 C2_1 C1_1 87.6(8)
O1_1 C3_1 C2_1 90.5(8)
C1_2 O1_2 C3_2 90.6(9)
C1_2 O1_2 Cr1B 156(7)
C3_2 O1_2 Cr1B 111(6)
O1_2 C1_2 C2_2 90.1(9)
C3_2 C2_2 C1_2 87.2(10)
O1_2 C3_2 C2_2 90.1(10)
Cr1B O1 Cr1A 156.0(4)
O1A Cr1A O2A 95.1(3)
O1A Cr1A N2A 173.0(3)
O2A Cr1A N2A 91.5(3)
O1A Cr1A O1 84.9(3)
O2A Cr1A O1 88.7(3)
N2A Cr1A O1 93.1(3)
O1A Cr1A N1A 91.4(3)
O2A Cr1A N1A 173.3(3)
N2A Cr1A N1A 81.9(3)
O1 Cr1A N1A 90.6(3)
O1A Cr1A Cl1 91.6(2)
O2A Cr1A Cl1 93.0(2)
N2A Cr1A Cl1 90.2(2)
O1 Cr1A Cl1 176.3(2)
N1A Cr1A Cl1 88.2(2)
C2A O1A Cr1A 130.7(6)
C24A O2A Cr1A 129.2(6)
C15A N1A C16A 124.6(9)
C15A N1A Cr1A 123.2(7)
C16A N1A Cr1A 112.2(6)
C22A N2A C17A 119.8(8)
C22A N2A Cr1A 125.6(6)
C17A N2A Cr1A 114.6(6)
C15A C1A C6A 115.1(9)
C15A C1A C2A 124.7(9)
C6A C1A C2A 120.1(10)
O1A C2A C3A 120.8(9)
O1A C2A C1A 120.7(9)
C3A C2A C1A 118.5(9)
C4A C3A C2A 118.7(10)
C4A C3A C7A 119.3(10)
C2A C3A C7A 121.8(9)
C3A C4A C5A 123.5(10)
C6A C5A C4A 116.9(9)
C6A C5A C11A 125.1(11)
C4A C5A C11A 118.1(11)
C5A C6A C1A 122.0(10)
C10A C7A C3A 115.0(9)
C10A C7A C8A 108.4(9)
C3A C7A C8A 109.7(8)
C10A C7A C9A 107.6(8)
C3A C7A C9A 108.5(9)
C8A C7A C9A 107.4(8)
C13A C11A C14A 108.1(15)
C13A C11A C12A 105.6(15)
C14A C11A C12A 109.0(15)
C13A C11A C5A 112.5(10)
C14A C11A C5A 110.9(11)
C12A C11A C5A 110.5(11)
N1A C15A C1A 127.5(10)
N1A C16A C17A 117.2(8)
N1A C16A C21A 125.1(9)
C17A C16A C21A 117.6(9)
C18A C17A C16A 120.6(9)
C18A C17A N2A 125.8(9)
C16A C17A N2A 113.5(9)
C19A C18A C17A 119.6(10)
C18A C19A C20A 120.4(11)
C21A C20A C19A 120.0(9)
C20A C21A C16A 121.8(10)
N2A C22A C23A 124.7(9)
C24A C23A C22A 123.5(9)
C24A C23A C28A 121.4(9)
C22A C23A C28A 115.1(9)
O2A C24A C23A 123.5(9)
O2A C24A C25A 118.5(9)
C23A C24A C25A 118.0(9)
C26A C25A C24A 116.3(9)
C26A C25A C29A 123.9(9)
C24A C25A C29A 119.8(9)
C25A C26A C27A 126.6(9)
C28A C27A C26A 117.9(10)
C28A C27A C33A 120.4(10)
C26A C27A C33A 121.6(9)
C27A C28A C23A 119.7(10)
C25A C29A C32A 111.8(8)
C25A C29A C31A 110.9(8)
C32A C29A C31A 107.2(8)
C25A C29A C30A 112.2(8)
C32A C29A C30A 105.1(8)
C31A C29A C30A 109.4(9)
C35A C33A C34A 106.9(11)
C35A C33A C36A 110.1(11)
C34A C33A C36A 105.4(9)
C35A C33A C27A 114.1(9)
C34A C33A C27A 111.7(9)
C36A C33A C27A 108.4(9)
O1B Cr1B O2B 94.5(3)
O1B Cr1B O1 92.1(3)
O2B Cr1B O1 90.1(3)
O1B Cr1B N2B 90.8(3)
O2B Cr1B N2B 173.3(3)
O1 Cr1B N2B 93.9(3)
O1B Cr1B N3B 171.7(3)
O2B Cr1B N3B 92.1(3)
O1 Cr1B N3B 92.9(3)
N2B Cr1B N3B 82.3(3)
O1B Cr1B O1_1 88.4(3)
O2B Cr1B O1_1 89.9(4)
O1 Cr1B O1_1 179.4(4)
N2B Cr1B O1_1 86.0(4)
N3B Cr1B O1_1 86.6(4)
O1B Cr1B O1_2 82(3)
O2B Cr1B O1_2 85(2)
O1 Cr1B O1_2 172(3)
N2B Cr1B O1_2 92(3)
N3B Cr1B O1_2 94(3)
O1_1 Cr1B O1_2 9(3)
C2B O1B Cr1B 129.8(6)
C24B O2B Cr1B 129.3(6)
C15B N2B C16B 123.0(9)
C15B N2B Cr1B 123.9(7)
C16B N2B Cr1B 113.0(6)
C22B N3B C17B 124.1(9)
C22B N3B Cr1B 123.3(7)
C17B N3B Cr1B 112.7(6)
C15B C1B C2B 124.8(9)
C15B C1B C6B 117.7(10)
C2B C1B C6B 117.5(10)
O1B C2B C1B 119.8(9)
O1B C2B C3B 118.8(10)
C1B C2B C3B 121.2(9)
C4B C3B C2B 115.5(10)
C4B C3B C7B 121.7(10)
C2B C3B C7B 122.7(9)
C5B C4B C3B 125.1(11)
C6B C5B C4B 116.8(10)
C6B C5B C11B 124.2(11)
C4B C5B C11B 119.0(10)
C5B C6B C1B 123.8(11)
C8B C7B C3B 108.8(9)
C8B C7B C10B 107.7(9)
C3B C7B C10B 111.6(9)
C8B C7B C9B 112.9(9)
C3B C7B C9B 108.2(9)
C10B C7B C9B 107.7(9)
C14B C11B C13B 109.3(10)
C14B C11B C5B 111.8(10)
C13B C11B C5B 109.7(9)
C14B C11B C12B 108.1(10)
C13B C11B C12B 109.9(11)
C5B C11B C12B 108.1(9)
N2B C15B C1B 127.1(10)
C21B C16B C17B 119.1(10)
C21B C16B N2B 125.0(10)
C17B C16B N2B 115.7(9)
C16B C17B C18B 120.2(10)
C16B C17B N3B 115.9(9)
C18B C17B N3B 123.8(10)
C17B C18B C19B 120.0(10)
C20B C19B C18B 119.0(12)
C21B C20B C19B 120.8(11)
C20B C21B C16B 120.7(11)
N3B C22B C23B 126.6(10)
C28B C23B C22B 115.3(10)
C28B C23B C24B 121.2(9)
C22B C23B C24B 123.5(9)
O2B C24B C23B 123.9(9)
O2B C24B C25B 117.7(9)
C23B C24B C25B 118.3(9)
C26B C25B C24B 116.7(10)
C26B C25B C29B 123.1(9)
C24B C25B C29B 120.1(9)
C27B C26B C25B 125.6(10)
C26B C27B C28B 116.5(10)
C26B C27B C33B 120.4(10)
C28B C27B C33B 123.1(10)
C23B C28B C27B 121.6(10)
C31B C29B C25B 109.4(9)
C31B C29B C32B 107.0(9)
C25B C29B C32B 112.1(9)
C31B C29B C30B 109.4(9)
C25B C29B C30B 111.4(9)
C32B C29B C30B 107.4(9)
C35B C33B C34B 111.5(11)
C35B C33B C36B 106.9(12)
C34B C33B C36B 109.3(12)
C35B C33B C27B 106.1(10)
C34B C33B C27B 110.6(9)
C36B C33B C27B 112.3(10)
C3P C2P C1P 123(2)
C2P C3P C4P 121(2)
C5P C4P C3P 116.3(16)

loop_
_geom_bond_atom_site_label_1
_geom_bond_atom_site_label_2
_geom_bond_distance
O1_1 C1_1 1.453(13)
O1_1 C3_1 1.481(11)
O1_1 Cr1B 2.054(9)
C1_1 C2_1 1.526(14)
C2_1 C3_1 1.501(14)
O1_2 C1_2 1.455(14)
O1_2 C3_2 1.483(12)
O1_2 Cr1B 2.30(8)
C1_2 C2_2 1.528(15)
C2_2 C3_2 1.501(15)
Cl1 Cr1A 2.342(3)
O1 Cr1B 1.949(6)
O1 Cr1A 2.007(6)
Cr1A O1A 1.908(7)
Cr1A O2A 1.928(6)
Cr1A N2A 1.967(8)
Cr1A N1A 2.023(8)
O1A C2A 1.310(11)
O2A C24A 1.303(11)
N1A C15A 1.305(12)
N1A C16A 1.396(11)
N2A C22A 1.356(11)
N2A C17A 1.428(11)
C1A C15A 1.398(14)
C1A C6A 1.422(13)
C1A C2A 1.432(13)
C2A C3A 1.415(13)
C3A C4A 1.392(13)
C3A C7A 1.503(13)
C4A C5A 1.432(13)
C5A C6A 1.363(14)
C5A C11A 1.528(13)
C7A C10A 1.488(14)
C7A C8A 1.562(12)
C7A C9A 1.588(14)
C11A C13A 1.440(18)
C11A C14A 1.480(18)
C11A C12A 1.486(18)
C16A C17A 1.403(13)
C16A C21A 1.413(12)
C17A C18A 1.397(13)
C18A C19A 1.372(12)
C19A C20A 1.404(14)
C20A C21A 1.344(13)
C22A C23A 1.426(11)
C23A C24A 1.417(13)
C23A C28A 1.433(13)
C24A C25A 1.446(12)
C25A C26A 1.373(13)
C25A C29A 1.505(13)
C26A C27A 1.385(13)
C27A C28A 1.359(12)
C27A C33A 1.531(13)
C29A C32A 1.523(11)
C29A C31A 1.530(13)
C29A C30A 1.555(14)
C33A C35A 1.490(15)
C33A C34A 1.513(14)
C33A C36A 1.524(14)
Cr1B O1B 1.898(7)
Cr1B O2B 1.903(6)
Cr1B N2B 1.984(8)
Cr1B N3B 2.015(8)
O1B C2B 1.333(10)
O2B C24B 1.309(10)
N2B C15B 1.321(11)
N2B C16B 1.436(12)
N3B C22B 1.326(11)
N3B C17B 1.420(12)
C1B C15B 1.377(14)
C1B C2B 1.421(14)
C1B C6B 1.428(13)
C2B C3B 1.426(14)
C3B C4B 1.407(13)
C3B C7B 1.520(14)
C4B C5B 1.404(14)
C5B C6B 1.339(14)
C5B C11B 1.538(14)
C7B C8B 1.511(13)
C7B C10B 1.550(14)
C7B C9B 1.550(13)
C11B C14B 1.491(15)
C11B C13B 1.520(15)
C11B C12B 1.556(15)
C16B C21B 1.381(13)
C16B C17B 1.383(13)
C17B C18B 1.384(14)
C18B C19B 1.392(13)
C19B C20B 1.374(14)
C20B C21B 1.366(15)
C22B C23B 1.407(13)
C23B C28B 1.381(12)
C23B C24B 1.416(14)
C24B C25B 1.442(13)
C25B C26B 1.388(13)
C25B C29B 1.525(14)
C26B C27B 1.386(15)
C27B C28B 1.395(13)
C27B C33B 1.556(13)
C29B C31B 1.513(14)
C29B C32B 1.536(13)
C29B C30B 1.594(14)
C33B C35B 1.491(16)
C33B C34B 1.496(15)
C33B C36B 1.519(17)
C1P C2P 1.428(16)
C2P C3P 1.360(18)
C3P C4P 1.432(16)
C4P C5P 1.405(15)

loop_
_geom_torsion_atom_site_label_1
_geom_torsion_atom_site_label_2
_geom_torsion_atom_site_label_3
_geom_torsion_atom_site_label_4
_geom_torsion
C3_1 O1_1 C1_1 C2_1 -3.2(10)
Cr1B O1_1 C1_1 C2_1 -150.6(9)
O1_1 C1_1 C2_1 C3_1 3.2(10)
C1_1 O1_1 C3_1 C2_1 3.3(10)
Cr1B O1_1 C3_1 C2_1 147.7(11)
C1_1 C2_1 C3_1 O1_1 -3.1(10)
C3_2 O1_2 C1_2 C2_2 -11(4)
Cr1B O1_2 C1_2 C2_2 -168(19)
O1_2 C1_2 C2_2 C3_2 10(4)
C1_2 O1_2 C3_2 C2_2 11(4)
Cr1B O1_2 C3_2 C2_2 -179(9)
C1_2 C2_2 C3_2 O1_2 -10(4)
Cr1B O1 Cr1A O1A 158.3(9)
Cr1B O1 Cr1A O2A -106.5(9)
Cr1B O1 Cr1A N2A -15.0(9)
Cr1B O1 Cr1A N1A 66.9(9)
Cr1B O1 Cr1A Cl1 137(3)
O2A Cr1A O1A C2A 169.0(8)
N2A Cr1A O1A C2A -29(3)
O1 Cr1A O1A C2A -102.9(8)
N1A Cr1A O1A C2A -12.4(8)
Cl1 Cr1A O1A C2A 75.8(8)
O1A Cr1A O2A C24A 163.2(8)
N2A Cr1A O2A C24A -14.6(8)
O1 Cr1A O2A C24A 78.4(8)
N1A Cr1A O2A C24A -5(3)
Cl1 Cr1A O2A C24A -104.9(8)
O1A Cr1A N1A C15A 0.7(8)
O2A Cr1A N1A C15A 169(2)
N2A Cr1A N1A C15A 178.7(8)
O1 Cr1A N1A C15A 85.6(8)
Cl1 Cr1A N1A C15A -90.9(8)
O1A Cr1A N1A C16A 179.1(7)
O2A Cr1A N1A C16A -13(3)
N2A Cr1A N1A C16A -2.9(6)
O1 Cr1A N1A C16A -96.0(7)
Cl1 Cr1A N1A C16A 87.5(6)
O1A Cr1A N2A C22A -158(2)
O2A Cr1A N2A C22A 3.8(8)
O1 Cr1A N2A C22A -84.9(7)
N1A Cr1A N2A C22A -175.1(8)
Cl1 Cr1A N2A C22A 96.8(7)
O1A Cr1A N2A C17A 23(3)
O2A Cr1A N2A C17A -174.7(6)
O1 Cr1A N2A C17A 96.5(6)
N1A Cr1A N2A C17A 6.4(6)
Cl1 Cr1A N2A C17A -81.7(6)
Cr1A O1A C2A C3A -163.4(7)
Cr1A O1A C2A C1A 17.4(14)
C15A C1A C2A O1A -8.7(16)
C6A C1A C2A O1A 176.2(9)
C15A C1A C2A C3A 172.1(10)
C6A C1A C2A C3A -3.0(15)
O1A C2A C3A C4A -176.1(9)
C1A C2A C3A C4A 3.1(15)
O1A C2A C3A C7A -0.3(15)
C1A C2A C3A C7A 178.9(9)
C2A C3A C4A C5A -4.8(16)
C7A C3A C4A C5A 179.3(9)
C3A C4A C5A C6A 6.1(16)
C3A C4A C5A C11A -175.6(10)
C4A C5A C6A C1A -5.9(15)
C11A C5A C6A C1A 175.9(10)
C15A C1A C6A C5A -171.0(10)
C2A C1A C6A C5A 4.6(16)
C4A C3A C7A C10A -4.5(14)
C2A C3A C7A C10A 179.6(9)
C4A C3A C7A C8A 117.9(10)
C2A C3A C7A C8A -57.9(13)
C4A C3A C7A C9A -125.1(11)
C2A C3A C7A C9A 59.1(12)
C6A C5A C11A C13A 118.1(16)
C4A C5A C11A C13A -60.1(17)
C6A C5A C11A C14A -3(2)
C4A C5A C11A C14A 178.7(15)
C6A C5A C11A C12A -124.1(15)
C4A C5A C11A C12A 57.7(16)
C16A N1A C15A C1A -172.6(10)
Cr1A N1A C15A C1A 5.6(15)
C6A C1A C15A N1A 172.3(10)
C2A C1A C15A N1A -3.1(18)
C15A N1A C16A C17A 177.2(10)
Cr1A N1A C16A C17A -1.2(11)
C15A N1A C16A C21A -0.4(16)
Cr1A N1A C16A C21A -178.8(8)
N1A C16A C17A C18A -176.4(9)
C21A C16A C17A C18A 1.4(15)
N1A C16A C17A N2A 6.4(13)
C21A C16A C17A N2A -175.7(8)
C22A N2A C17A C18A -4.4(14)
Cr1A N2A C17A C18A 174.2(8)
C22A N2A C17A C16A 172.6(8)
Cr1A N2A C17A C16A -8.8(11)
C16A C17A C18A C19A -1.9(15)
N2A C17A C18A C19A 174.9(9)
C17A C18A C19A C20A 0.6(15)
C18A C19A C20A C21A 1.0(16)
C19A C20A C21A C16A -1.5(16)
N1A C16A C21A C20A 177.9(10)
C17A C16A C21A C20A 0.3(15)
C17A N2A C22A C23A -176.7(8)
Cr1A N2A C22A C23A 4.8(13)
N2A C22A C23A C24A -6.8(15)
N2A C22A C23A C28A 173.7(9)
Cr1A O2A C24A C23A 16.7(14)
Cr1A O2A C24A C25A -165.2(6)
C22A C23A C24A O2A -4.2(15)
C28A C23A C24A O2A 175.3(9)
C22A C23A C24A C25A 177.7(9)
C28A C23A C24A C25A -2.8(14)
O2A C24A C25A C26A -178.3(9)
C23A C24A C25A C26A -0.1(13)
O2A C24A C25A C29A 0.1(14)
C23A C24A C25A C29A 178.3(9)
C24A C25A C26A C27A 1.1(15)
C29A C25A C26A C27A -177.2(10)
C25A C26A C27A C28A 0.9(17)
C25A C26A C27A C33A 179.8(10)
C26A C27A C28A C23A -3.8(15)
C33A C27A C28A C23A 177.2(9)
C24A C23A C28A C27A 4.9(15)
C22A C23A C28A C27A -175.6(9)
C26A C25A C29A C32A -3.9(14)
C24A C25A C29A C32A 177.9(9)
C26A C25A C29A C31A 115.7(10)
C24A C25A C29A C31A -62.5(12)
C26A C25A C29A C30A -121.6(10)
C24A C25A C29A C30A 60.2(11)
C28A C27A C33A C35A 6.0(16)
C26A C27A C33A C35A -172.9(12)
C28A C27A C33A C34A 127.3(11)
C26A C27A C33A C34A -51.6(14)
C28A C27A C33A C36A -117.1(12)
C26A C27A C33A C36A 64.0(13)
Cr1A O1 Cr1B O1B -115.3(9)
Cr1A O1 Cr1B O2B 150.3(9)
Cr1A O1 Cr1B N2B -24.3(9)
Cr1A O1 Cr1B N3B 58.1(9)
Cr1A O1 Cr1B O1_1 56(41)
Cr1A O1 Cr1B O1_2 -159(15)
C1_1 O1_1 Cr1B O1B -1.6(9)
C3_1 O1_1 Cr1B O1B -135.4(11)
C1_1 O1_1 Cr1B O2B 92.8(10)
C3_1 O1_1 Cr1B O2B -40.9(11)
C1_1 O1_1 Cr1B O1 -173(100)
C3_1 O1_1 Cr1B O1 53(42)
C1_1 O1_1 Cr1B N2B -92.6(10)
C3_1 O1_1 Cr1B N2B 133.7(11)
C1_1 O1_1 Cr1B N3B -175.0(10)
C3_1 O1_1 Cr1B N3B 51.2(11)
C1_1 O1_1 Cr1B O1_2 40(15)
C3_1 O1_1 Cr1B O1_2 -94(16)
C1_2 O1_2 Cr1B O1B 28(19)
C3_2 O1_2 Cr1B O1B -127(6)
C1_2 O1_2 Cr1B O2B 123(20)
C3_2 O1_2 Cr1B O2B -32(6)
C1_2 O1_2 Cr1B O1 72(27)
C3_2 O1_2 Cr1B O1 -83(16)
C1_2 O1_2 Cr1B N2B -63(20)
C3_2 O1_2 Cr1B N2B 142(6)
C1_2 O1_2 Cr1B N3B -145(19)
C3_2 O1_2 Cr1B N3B 60(6)
C1_2 O1_2 Cr1B O1_1 -110(27)
C3_2 O1_2 Cr1B O1_1 94(17)
O2B Cr1B O1B C2B 162.3(8)
O1 Cr1B O1B C2B 72.0(8)
N2B Cr1B O1B C2B -21.9(8)
N3B Cr1B O1B C2B -55(3)
O1_1 Cr1B O1B C2B -107.9(8)
O1_2 Cr1B O1B C2B -114(3)
O1B Cr1B O2B C24B 168.1(8)
O1 Cr1B O2B C24B -99.8(8)
N2B Cr1B O2B C24B 27(3)
N3B Cr1B O2B C24B -6.9(8)
O1_1 Cr1B O2B C24B 79.7(8)
O1_2 Cr1B O2B C24B 87(3)
O1B Cr1B N2B C15B 9.1(8)
O2B Cr1B N2B C15B 151(2)
O1 Cr1B N2B C15B -83.1(8)
N3B Cr1B N2B C15B -175.5(8)
O1_1 Cr1B N2B C15B 97.4(8)
O1_2 Cr1B N2B C15B 91(3)
O1B Cr1B N2B C16B -171.5(6)
O2B Cr1B N2B C16B -30(3)
O1 Cr1B N2B C16B 96.3(6)
N3B Cr1B N2B C16B 3.9(6)
O1_1 Cr1B N2B C16B -83.1(6)
O1_2 Cr1B N2B C16B -90(3)
O1B Cr1B N3B C22B -147(2)
O2B Cr1B N3B C22B -4.4(8)
O1 Cr1B N3B C22B 85.8(7)
N2B Cr1B N3B C22B 179.4(8)
O1_1 Cr1B N3B C22B -94.2(8)
O1_2 Cr1B N3B C22B -89(3)
O1B Cr1B N3B C17B 33(3)
O2B Cr1B N3B C17B 176.0(6)
O1 Cr1B N3B C17B -93.8(6)
N2B Cr1B N3B C17B -0.2(6)
O1_1 Cr1B N3B C17B 86.2(7)
O1_2 Cr1B N3B C17B 91(2)
Cr1B O1B C2B C1B 22.8(13)
Cr1B O1B C2B C3B -161.6(7)
C15B C1B C2B O1B -5.5(16)
C6B C1B C2B O1B 176.1(8)
C15B C1B C2B C3B 179.0(10)
C6B C1B C2B C3B 0.6(15)
O1B C2B C3B C4B -177.7(9)
C1B C2B C3B C4B -2.2(15)
O1B C2B C3B C7B 4.5(15)
C1B C2B C3B C7B -180.0(9)
C2B C3B C4B C5B 2.9(16)
C7B C3B C4B C5B -179.3(10)
C3B C4B C5B C6B -1.9(17)
C3B C4B C5B C11B 177.5(9)
C4B C5B C6B C1B 0.0(17)
C11B C5B C6B C1B -179.3(9)
C15B C1B C6B C5B -178.0(11)
C2B C1B C6B C5B 0.6(16)
C4B C3B C7B C8B -118.0(11)
C2B C3B C7B C8B 59.7(13)
C4B C3B C7B C10B 0.8(14)
C2B C3B C7B C10B 178.4(10)
C4B C3B C7B C9B 119.1(10)
C2B C3B C7B C9B -63.3(13)
C6B C5B C11B C14B -0.7(17)
C4B C5B C11B C14B -180.0(10)
C6B C5B C11B C13B 120.7(13)
C4B C5B C11B C13B -58.6(14)
C6B C5B C11B C12B -119.4(13)
C4B C5B C11B C12B 61.3(14)
C16B N2B C15B C1B -177.6(10)
Cr1B N2B C15B C1B 1.8(15)
C2B C1B C15B N2B -6.6(18)
C6B C1B C15B N2B 171.8(9)
C15B N2B C16B C21B -2.3(15)
Cr1B N2B C16B C21B 178.3(8)
C15B N2B C16B C17B 172.2(9)
Cr1B N2B C16B C17B -7.2(10)
C21B C16B C17B C18B -0.3(15)
N2B C16B C17B C18B -175.1(9)
C21B C16B C17B N3B -178.0(8)
N2B C16B C17B N3B 7.2(13)
C22B N3B C17B C16B 176.7(9)
Cr1B N3B C17B C16B -3.7(11)
C22B N3B C17B C18B -0.9(15)
Cr1B N3B C17B C18B 178.7(8)
C16B C17B C18B C19B 2.2(15)
N3B C17B C18B C19B 179.7(9)
C17B C18B C19B C20B -4.1(16)
C18B C19B C20B C21B 4.1(16)
C19B C20B C21B C16B -2.2(17)
C17B C16B C21B C20B 0.3(15)
N2B C16B C21B C20B 174.6(9)
C17B N3B C22B C23B -169.2(9)
Cr1B N3B C22B C23B 11.2(14)
N3B C22B C23B C28B 169.8(9)
N3B C22B C23B C24B -7.3(16)
Cr1B O2B C24B C23B 12.2(14)
Cr1B O2B C24B C25B -165.6(6)
C28B C23B C24B O2B 177.9(9)
C22B C23B C24B O2B -5.2(16)
C28B C23B C24B C25B -4.3(15)
C22B C23B C24B C25B 172.6(9)
O2B C24B C25B C26B 179.7(9)
C23B C24B C25B C26B 1.8(14)
O2B C24B C25B C29B 0.3(14)
C23B C24B C25B C29B -177.7(9)
C24B C25B C26B C27B -0.3(16)
C29B C25B C26B C27B 179.2(10)
C25B C26B C27B C28B 1.1(16)
C25B C26B C27B C33B -179.0(10)
C22B C23B C28B C27B -171.8(9)
C24B C23B C28B C27B 5.4(15)
C26B C27B C28B C23B -3.6(15)
C33B C27B C28B C23B 176.4(10)
C26B C25B C29B C31B 116.5(11)
C24B C25B C29B C31B -64.1(12)
C26B C25B C29B C32B -2.1(15)
C24B C25B C29B C32B 177.3(9)
C26B C25B C29B C30B -122.5(11)
C24B C25B C29B C30B 56.9(12)
C26B C27B C33B C35B 70.8(14)
C28B C27B C33B C35B -109.2(13)
C26B C27B C33B C34B -50.3(15)
C28B C27B C33B C34B 129.6(12)
C26B C27B C33B C36B -172.8(12)
C28B C27B C33B C36B 7.2(16)
C1P C2P C3P C4P 172(2)
C2P C3P C4P C5P 74(3)
